data_4073216
loop_
_publ_author_name
'Evans, William J.'
'Montalvo, Elizabeth'
'Foster, Samuel E.'
'Harada, Kimberly A.'
'Ziller, Joseph W.'

_publ_section_title
;
 Reactivity of (C5Me5)2Sm(THF)2with Nitriles:&#x00A0; C&#x2212;C Bond
 Cleavage To Form Cyanide Complexes
;
_journal_issue 11
_journal_name_full Organometallics
_journal_page_first 2904
_journal_paper_doi 10.1021/om070176a
_journal_volume 26
_journal_year 2007
_chemical_formula_moiety (C5Me5)2Sm(NCCMe3)2(THF)
_chemical_formula_sum 'C34 H56 N2 O Sm'
_chemical_formula_weight 659.16
_chemical_name_systematic
; 
 ? 
;
_space_group_IT_number 60
_symmetry_cell_setting orthorhombic
_symmetry_space_group_name_Hall '-P 2n 2ab'
_symmetry_space_group_name_H-M 'P b c n'
_atom_sites_solution_hydrogens geom
_atom_sites_solution_primary direct
_atom_sites_solution_secondary difmap
_audit_creation_method SHELXTL
_cell_angle_alpha 90.00
_cell_angle_beta 90.00
_cell_angle_gamma 90.00
_cell_formula_units_Z 4
_cell_length_a 16.4213(13)
_cell_length_b 12.2471(10)
_cell_length_c 16.9408(14)
_cell_measurement_temperature 163(2)
_cell_volume 3407.0(5)
_computing_cell_refinement 'Bruker SMART/SAINT'
_computing_data_collection 'Bruker SMART'
_computing_data_reduction 'Bruker SAINT'
_computing_molecular_graphics 'Bruker SHELXTL'
_computing_publication_material 'Bruker SHELXTL'
_computing_structure_refinement 'Bruker SHELXTL'
_computing_structure_solution 'Bruker SHELXTL'
_diffrn_ambient_temperature 163(2)
_diffrn_measured_fraction_theta_full 0.996
_diffrn_measured_fraction_theta_max 0.996
_diffrn_measurement_device_type 'CCD area detector'
_diffrn_measurement_method 'phi and omega scans'
_diffrn_radiation_monochromator graphite
_diffrn_radiation_source 'normal-focus sealed tube'
_diffrn_radiation_type MoK\a
_diffrn_radiation_wavelength 0.71073
_diffrn_reflns_av_R_equivalents 0.0316
_diffrn_reflns_av_sigmaI/netI 0.0164
_diffrn_reflns_limit_h_max 21
_diffrn_reflns_limit_h_min -21
_diffrn_reflns_limit_k_max 15
_diffrn_reflns_limit_k_min -16
_diffrn_reflns_limit_l_max 22
_diffrn_reflns_limit_l_min -22
_diffrn_reflns_number 40882
_diffrn_reflns_theta_full 28.29
_diffrn_reflns_theta_max 28.29
_diffrn_reflns_theta_min 2.07
_diffrn_standards_decay_% '< 1.0'
_diffrn_standards_interval_count 'initial 50 frames recollected'
_diffrn_standards_number '50 frames'
_exptl_absorpt_coefficient_mu 1.749
_exptl_absorpt_correction_T_max 0.6996
_exptl_absorpt_correction_T_min 0.6789
_exptl_absorpt_correction_type multi-scan
_exptl_absorpt_process_details 'Bruker SADABS'
_exptl_crystal_colour 'dark brown'
_exptl_crystal_density_diffrn 1.285
_exptl_crystal_density_meas ?
_exptl_crystal_density_method 'not measured'
_exptl_crystal_description irregular
_exptl_crystal_F_000 1376
_exptl_crystal_size_max 0.24
_exptl_crystal_size_mid 0.23
_exptl_crystal_size_min 0.22
_refine_diff_density_max 1.662
_refine_diff_density_min -0.591
_refine_diff_density_rms 0.090
_refine_ls_extinction_method none
_refine_ls_goodness_of_fit_ref 1.172
_refine_ls_hydrogen_treatment constr
_refine_ls_matrix_type full
_refine_ls_number_parameters 179
_refine_ls_number_reflns 4225
_refine_ls_number_restraints 0
_refine_ls_restrained_S_all 1.172
_refine_ls_R_factor_all 0.0480
_refine_ls_R_factor_gt 0.0262
_refine_ls_shift/su_max 0.001
_refine_ls_shift/su_mean 0.000
_refine_ls_structure_factor_coef Fsqd
_refine_ls_weighting_details 'calc w=1/[\s^2^(Fo^2^)+(0.0196P)^2^+8.0458P] where P=(Fo^2^+2Fc^2^)/3'
_refine_ls_weighting_scheme calc
_refine_ls_wR_factor_gt 0.0594
_refine_ls_wR_factor_ref 0.0732
_reflns_number_gt 2925
_reflns_number_total 4225
_reflns_threshold_expression >2sigma(I)
_cod_data_source_file om070176a-file001.cif
_cod_data_source_block em3
_cod_depositor_comments
;
The following automatic conversions were performed:

'_symmetry_cell_setting' value 'Orthorhombic' changed to
'orthorhombic' according to
/home/saulius/struct/CIF-dictionaries/cif_core.dic dictionary named
'cif_core.dic' version 2.4.1 from 2010-06-29.

Automatic conversion script
Id: cif_fix_values 1715 2011-07-08 13:25:40Z adriana 

The following automatic conversions were performed:

'_exptl_crystal_density_meas' value 'n/a' was changed to '?' - the
value is perceived as not measured.

Automatic conversion script
Id: cif_fix_values 3008 2015-01-20 13:52:24Z robertas 
;
_cod_original_sg_symbol_H-M Pbcn
_cod_database_code 4073216

loop_
_symmetry_equiv_pos_as_xyz
'x, y, z'
'-x+1/2, -y+1/2, z+1/2'
'-x, y, -z+1/2'
'x+1/2, -y+1/2, -z'
'-x, -y, -z'
'x-1/2, y-1/2, -z-1/2'
'x, -y, z-1/2'
'-x-1/2, y-1/2, z'

loop_
_atom_site_label
_atom_site_type_symbol
_atom_site_fract_x
_atom_site_fract_y
_atom_site_fract_z
_atom_site_U_iso_or_equiv
_atom_site_adp_type
_atom_site_occupancy
_atom_site_symmetry_multiplicity
_atom_site_calc_flag
_atom_site_refinement_flags
_atom_site_disorder_assembly
_atom_site_disorder_group
Sm1 Sm 0.0000 0.708934(16) 0.2500 0.01781(6) Uani 1 2 d S . .
O1 O 0.0000 0.4872(3) 0.2500 0.0352(7) Uani 1 2 d S . .
N1 N 0.12212(16) 0.6456(2) 0.15024(15) 0.0282(6) Uani 1 1 d . . .
C1 C -0.07460(18) 0.7078(3) 0.09871(17) 0.0242(6) Uani 1 1 d . . .
C2 C -0.03845(18) 0.8125(3) 0.10124(18) 0.0248(6) Uani 1 1 d . A .
C3 C -0.08131(19) 0.8759(3) 0.15729(18) 0.0259(6) Uani 1 1 d . . .
C4 C -0.14371(18) 0.8104(3) 0.18956(17) 0.0243(6) Uani 1 1 d . A .
C5 C -0.13984(18) 0.7068(3) 0.15321(17) 0.0240(6) Uani 1 1 d . A .
C6 C -0.0513(2) 0.6170(3) 0.0432(2) 0.0401(9) Uani 1 1 d . A .
H6A H -0.0768 0.6293 -0.0083 0.060 Uiso 1 1 calc R . .
H6B H -0.0699 0.5471 0.0648 0.060 Uiso 1 1 calc R . .
H6C H 0.0080 0.6155 0.0370 0.060 Uiso 1 1 calc R . .
C7 C 0.0296(2) 0.8522(3) 0.0489(2) 0.0415(9) Uani 1 1 d . . .
H7A H 0.0588 0.7894 0.0270 0.062 Uiso 1 1 calc R A .
H7B H 0.0673 0.8970 0.0799 0.062 Uiso 1 1 calc R . .
H7C H 0.0069 0.8960 0.0058 0.062 Uiso 1 1 calc R . .
C8 C -0.0702(3) 0.9968(3) 0.1711(2) 0.0434(9) Uani 1 1 d . A .
H8A H -0.1041 1.0378 0.1338 0.065 Uiso 1 1 calc R . .
H8B H -0.0129 1.0163 0.1633 0.065 Uiso 1 1 calc R . .
H8C H -0.0864 1.0148 0.2252 0.065 Uiso 1 1 calc R . .
C9 C -0.2083(2) 0.8478(3) 0.2463(2) 0.0397(8) Uani 1 1 d . . .
H9A H -0.1825 0.8789 0.2934 0.059 Uiso 1 1 calc R A .
H9B H -0.2423 0.7855 0.2617 0.059 Uiso 1 1 calc R . .
H9C H -0.2423 0.9034 0.2210 0.059 Uiso 1 1 calc R . .
C10 C -0.1981(2) 0.6134(3) 0.1662(2) 0.0381(8) Uani 1 1 d . . .
H10A H -0.2217 0.6188 0.2192 0.057 Uiso 1 1 calc R A .
H10B H -0.1687 0.5440 0.1612 0.057 Uiso 1 1 calc R . .
H10C H -0.2416 0.6165 0.1268 0.057 Uiso 1 1 calc R . .
C11 C 0.17530(19) 0.6352(3) 0.10722(18) 0.0249(6) Uani 1 1 d . A .
C12 C 0.2432(2) 0.6229(3) 0.05038(18) 0.0297(7) Uani 1 1 d . . .
C13 C 0.3182(2) 0.6814(4) 0.0833(3) 0.0506(11) Uani 1 1 d . A .
H13A H 0.3059 0.7592 0.0903 0.076 Uiso 1 1 calc R . .
H13B H 0.3637 0.6732 0.0464 0.076 Uiso 1 1 calc R . .
H13C H 0.3329 0.6494 0.1344 0.076 Uiso 1 1 calc R . .
C14 C 0.2170(3) 0.6730(3) -0.0282(2) 0.0435(9) Uani 1 1 d . A .
H14A H 0.1688 0.6346 -0.0480 0.065 Uiso 1 1 calc R . .
H14B H 0.2614 0.6662 -0.0665 0.065 Uiso 1 1 calc R . .
H14C H 0.2039 0.7503 -0.0204 0.065 Uiso 1 1 calc R . .
C15 C 0.2615(2) 0.5012(3) 0.0395(2) 0.0386(8) Uani 1 1 d . A .
H15A H 0.2770 0.4692 0.0904 0.058 Uiso 1 1 calc R . .
H15B H 0.3064 0.4923 0.0019 0.058 Uiso 1 1 calc R . .
H15C H 0.2129 0.4641 0.0193 0.058 Uiso 1 1 calc R . .
C16 C 0.0588(6) 0.4171(8) 0.2106(6) 0.051(2) Uiso 0.50 1 d P A 1
H16A H 0.1148 0.4358 0.2276 0.061 Uiso 0.50 1 calc PR A 1
H16B H 0.0552 0.4265 0.1527 0.061 Uiso 0.50 1 calc PR A 1
C17 C 0.0392(7) 0.3033(9) 0.2326(7) 0.067(3) Uiso 0.50 1 d P . 1
H17A H 0.0397 0.2561 0.1851 0.080 Uiso 0.50 1 calc PR . 1
H17B H 0.0800 0.2751 0.2704 0.080 Uiso 0.50 1 calc PR . 1
C16B C 0.0305(6) 0.4185(8) 0.1880(6) 0.050(2) Uiso 0.50 1 d P A 2
H16C H 0.0907 0.4165 0.1898 0.060 Uiso 0.50 1 calc PR A 2
H16D H 0.0137 0.4478 0.1360 0.060 Uiso 0.50 1 calc PR A 2
C17B C -0.0021(8) 0.3090(8) 0.1984(6) 0.065(3) Uiso 0.50 1 d P . 2
H17C H 0.0332 0.2523 0.1747 0.078 Uiso 0.50 1 calc PR . 2
H17D H -0.0583 0.3018 0.1781 0.078 Uiso 0.50 1 calc PR . 2

loop_
_atom_site_aniso_label
_atom_site_aniso_U_11
_atom_site_aniso_U_22
_atom_site_aniso_U_33
_atom_site_aniso_U_23
_atom_site_aniso_U_13
_atom_site_aniso_U_12
Sm1 0.01753(10) 0.02172(10) 0.01418(9) 0.000 -0.00134(9) 0.000
O1 0.0423(18) 0.0305(16) 0.0327(16) 0.000 0.0068(17) 0.000
N1 0.0263(13) 0.0358(15) 0.0226(13) -0.0004(12) 0.0020(11) -0.0022(12)
C1 0.0245(14) 0.0307(16) 0.0173(13) -0.0010(12) -0.0049(11) 0.0054(13)
C2 0.0201(14) 0.0326(17) 0.0217(14) 0.0080(13) 0.0000(12) 0.0016(13)
C3 0.0286(15) 0.0239(15) 0.0251(15) 0.0020(13) -0.0055(12) 0.0014(13)
C4 0.0217(14) 0.0327(17) 0.0186(13) 0.0016(12) -0.0022(11) 0.0047(13)
C5 0.0220(14) 0.0302(16) 0.0199(13) 0.0037(13) -0.0039(11) -0.0009(13)
C6 0.041(2) 0.048(2) 0.0311(18) -0.0161(17) -0.0106(15) 0.0127(17)
C7 0.0305(16) 0.054(2) 0.040(2) 0.0222(18) 0.0060(16) 0.0036(17)
C8 0.055(2) 0.0279(17) 0.047(2) 0.0034(16) -0.0170(19) 0.0038(18)
C9 0.0371(17) 0.053(2) 0.0289(16) 0.0064(19) 0.0073(17) 0.0198(16)
C10 0.0375(19) 0.044(2) 0.0329(18) 0.0073(16) -0.0086(15) -0.0146(17)
C11 0.0245(15) 0.0287(16) 0.0215(14) 0.0001(13) -0.0021(12) -0.0016(13)
C12 0.0259(15) 0.0381(18) 0.0251(15) -0.0033(14) 0.0076(13) -0.0027(14)
C13 0.0316(19) 0.069(3) 0.051(2) -0.017(2) 0.0123(18) -0.017(2)
C14 0.053(2) 0.046(2) 0.0323(19) 0.0087(17) 0.0173(17) 0.0057(19)
C15 0.0366(19) 0.042(2) 0.0369(19) -0.0053(17) -0.0001(16) 0.0106(17)

loop_
_atom_type_symbol
_atom_type_description
_atom_type_scat_dispersion_real
_atom_type_scat_dispersion_imag
_atom_type_scat_source
C C 0.0033 0.0016 'International Tables Vol C Tables 4.2.6.8 and 6.1.1.4'
H H 0.0000 0.0000 'International Tables Vol C Tables 4.2.6.8 and 6.1.1.4'
N N 0.0061 0.0033 'International Tables Vol C Tables 4.2.6.8 and 6.1.1.4'
O O 0.0106 0.0060 'International Tables Vol C Tables 4.2.6.8 and 6.1.1.4'
Sm Sm -0.1638 3.4418 'International Tables Vol C Tables 4.2.6.8 and 6.1.1.4'

loop_
_geom_angle_atom_site_label_1
_geom_angle_atom_site_label_2
_geom_angle_atom_site_label_3
_geom_angle
_geom_angle_site_symmetry_1
_geom_angle_site_symmetry_3
Cnt Sm1 N1 95.6 . .
Cnt Sm1 O1 110.3 . .
Cnt Sm1 Cnt 139.3 . .
O1 Sm1 N1 73.52(6) . .
O1 Sm1 N1 73.52(6) . 3
N1 Sm1 N1 147.03(12) . 3
O1 Sm1 C5 89.47(6) . .
N1 Sm1 C5 103.59(9) . .
N1 Sm1 C5 76.10(8) 3 .
O1 Sm1 C5 89.48(6) . 3
N1 Sm1 C5 76.10(8) . 3
N1 Sm1 C5 103.59(9) 3 3
C5 Sm1 C5 178.95(13) . 3
O1 Sm1 C1 89.73(6) . .
N1 Sm1 C1 75.96(8) . .
N1 Sm1 C1 103.88(9) 3 .
C5 Sm1 C1 28.93(9) . .
C5 Sm1 C1 151.06(9) 3 .
O1 Sm1 C1 89.73(6) . 3
N1 Sm1 C1 103.88(9) . 3
N1 Sm1 C1 75.96(8) 3 3
C5 Sm1 C1 151.06(9) . 3
C5 Sm1 C1 28.93(9) 3 3
C1 Sm1 C1 179.46(13) . 3
O1 Sm1 C4 115.78(7) . 3
N1 Sm1 C4 74.88(8) . 3
N1 Sm1 C4 120.51(8) 3 3
C5 Sm1 C4 152.19(9) . 3
C5 Sm1 C4 28.77(9) 3 3
C1 Sm1 C4 132.98(9) . 3
C1 Sm1 C4 47.35(9) 3 3
O1 Sm1 C4 115.78(7) . .
N1 Sm1 C4 120.50(8) . .
N1 Sm1 C4 74.88(8) 3 .
C5 Sm1 C4 28.77(9) . .
C5 Sm1 C4 152.19(9) 3 .
C1 Sm1 C4 47.35(9) . .
C1 Sm1 C4 132.98(9) 3 .
C4 Sm1 C4 128.45(13) 3 .
O1 Sm1 C2 116.03(7) . .
N1 Sm1 C2 75.29(8) . .
N1 Sm1 C2 120.20(8) 3 .
C5 Sm1 C2 47.14(9) . .
C5 Sm1 C2 133.49(9) 3 .
C1 Sm1 C2 28.54(9) . .
C1 Sm1 C2 151.97(9) 3 .
C4 Sm1 C2 107.58(9) 3 .
C4 Sm1 C2 46.87(8) . .
O1 Sm1 C2 116.03(7) . 3
N1 Sm1 C2 120.20(8) . 3
N1 Sm1 C2 75.29(8) 3 3
C5 Sm1 C2 133.49(9) . 3
C5 Sm1 C2 47.14(9) 3 3
C1 Sm1 C2 151.97(9) . 3
C1 Sm1 C2 28.54(9) 3 3
C4 Sm1 C2 46.87(8) 3 3
C4 Sm1 C2 107.58(9) . 3
C2 Sm1 C2 127.94(13) . 3
O1 Sm1 C3 134.76(6) . 3
N1 Sm1 C3 101.35(9) . 3
N1 Sm1 C3 101.70(9) 3 3
C5 Sm1 C3 134.03(9) . 3
C5 Sm1 C3 46.99(9) 3 3
C1 Sm1 C3 133.61(9) . 3
C1 Sm1 C3 46.92(9) 3 3
C4 Sm1 C3 28.35(9) 3 3
C4 Sm1 C3 105.52(9) . 3
C2 Sm1 C3 105.25(9) . 3
C2 Sm1 C3 28.24(9) 3 3
O1 Sm1 C3 134.76(6) . .
N1 Sm1 C3 101.70(9) . .
N1 Sm1 C3 101.35(9) 3 .
C5 Sm1 C3 46.99(9) . .
C5 Sm1 C3 134.03(9) 3 .
C1 Sm1 C3 46.92(9) . .
C1 Sm1 C3 133.61(9) 3 .
C4 Sm1 C3 105.52(9) 3 .
C4 Sm1 C3 28.35(9) . .
C2 Sm1 C3 28.24(9) . .
C2 Sm1 C3 105.25(9) 3 .
C3 Sm1 C3 90.48(12) 3 .
C16B O1 C16B 108.3(8) . 3
C16B O1 C16 24.1(5) . .
C16B O1 C16 102.8(5) 3 .
C16B O1 C16 102.8(5) . 3
C16B O1 C16 24.1(5) 3 3
C16 O1 C16 107.7(8) . 3
C16B O1 Sm1 125.9(4) . .
C16B O1 Sm1 125.9(4) 3 .
C16 O1 Sm1 126.2(4) . .
C16 O1 Sm1 126.2(4) 3 .
C11 N1 Sm1 169.9(3) . .
C2 C1 C5 107.8(3) . .
C2 C1 C6 125.6(3) . .
C5 C1 C6 126.4(3) . .
C2 C1 Sm1 77.71(17) . .
C5 C1 Sm1 74.79(16) . .
C6 C1 Sm1 117.2(2) . .
C1 C2 C3 108.0(3) . .
C1 C2 C7 125.9(3) . .
C3 C2 C7 126.0(3) . .
C1 C2 Sm1 73.75(17) . .
C3 C2 Sm1 76.35(17) . .
C7 C2 Sm1 119.5(2) . .
C4 C3 C2 108.0(3) . .
C4 C3 C8 125.8(3) . .
C2 C3 C8 125.6(3) . .
C4 C3 Sm1 73.99(17) . .
C2 C3 Sm1 75.41(17) . .
C8 C3 Sm1 123.4(2) . .
C5 C4 C3 108.0(3) . .
C5 C4 C9 125.8(3) . .
C3 C4 C9 125.9(3) . .
C5 C4 Sm1 74.24(17) . .
C3 C4 Sm1 77.66(17) . .
C9 C4 Sm1 119.1(2) . .
C4 C5 C1 108.1(3) . .
C4 C5 C10 126.2(3) . .
C1 C5 C10 125.6(3) . .
C4 C5 Sm1 76.99(17) . .
C1 C5 Sm1 76.28(17) . .
C10 C5 Sm1 116.0(2) . .
N1 C11 C12 178.9(4) . .
C11 C12 C14 108.2(3) . .
C11 C12 C13 108.7(3) . .
C14 C12 C13 110.9(3) . .
C11 C12 C15 109.0(3) . .
C14 C12 C15 110.0(3) . .
C13 C12 C15 110.0(3) . .
O1 C16 C17 107.3(8) . .
C17 C17 C16 107.6(6) 3 .
O1 C16B C17B 108.9(8) . .
C16B C17B C17B 96.2(7) . 3

loop_
_geom_bond_atom_site_label_1
_geom_bond_atom_site_label_2
_geom_bond_distance
_geom_bond_site_symmetry_2
Sm1 O1 2.716(3) .
Sm1 N1 2.735(3) .
Sm1 C5 2.822(3) .
Sm1 C1 2.841(3) .
Sm1 C4 2.857(3) .
Sm1 C2 2.891(3) .
Sm1 C3 2.903(3) .
Sm1 Cnt 2.598 .
O1 C16B 1.436(10) .
O1 C16 1.454(10) .
N1 C11 1.145(4) .
C1 C2 1.414(4) .
C1 C5 1.414(4) .
C1 C6 1.506(4) .
C2 C3 1.414(4) .
C2 C7 1.507(5) .
C3 C4 1.411(4) .
C3 C8 1.511(5) .
C4 C5 1.411(4) .
C4 C9 1.504(4) .
C5 C10 1.508(4) .
C11 C12 1.481(4) .
C12 C14 1.527(5) .
C12 C13 1.530(5) .
C12 C15 1.532(5) .
C16 C17 1.478(14) .
C17 C17 1.42(2) 3
C16B C17B 1.454(14) .
C17B C17B 1.75(2) 3
